data_4514834
loop_
_publ_author_name
'Duhamel, Thomas'
'Mart\'inez, Mario D.'
'Sideri, Ioanna K.'
'Mu\~niz, Kilian'

_publ_section_title
;
 1,3-Diamine Formation from an Interrupted Hofmann--L\"offler Reaction:
 Iodine Catalyst Turnover through Ritter-Type Amination
;
_journal_issue 9
_journal_name_full 'ACS Catalysis'
_journal_page_first 7741
_journal_paper_doi 10.1021/acscatal.9b01566
_journal_volume 9
_journal_year 2019
_chemical_formula_sum 'C17 H20 N2 O2 S'
_chemical_formula_weight 316.41
_space_group_crystal_system monoclinic
_space_group_IT_number 14
_space_group_name_Hall '-P 2yn'
_space_group_name_H-M_alt 'P 1 21/n 1'
_symmetry_space_group_name_Hall '-P 2yn'
_symmetry_space_group_name_H-M 'P 1 21/n 1'
_atom_sites_solution_hydrogens geom
_audit_creation_method SHELXL-2018/3
_cell_angle_alpha 90
_cell_angle_beta 94.024(4)
_cell_angle_gamma 90
_cell_formula_units_Z 4
_cell_length_a 10.2981(14)
_cell_length_b 7.0578(9)
_cell_length_c 21.651(3)
_cell_measurement_reflns_used 5088
_cell_measurement_temperature 100(2)
_cell_measurement_theta_max 33.70
_cell_measurement_theta_min 3.04
_cell_volume 1569.8(4)
_computing_cell_refinement 'Bruker APEX2 v2014.9-0'
_computing_data_collection 'Bruker APEX2 v2014.9-0'
_computing_data_reduction 'Bruker APEX2 v2014.9-0'
_computing_molecular_graphics 'shelXle (H&#x00FC;bschle, Sheldrick and Dittirch, 2011)'
_computing_publication_material 'SHELXL-2018/3 (Sheldrick, 2018)'
_computing_structure_refinement 'SHELXL-2018/3 (Sheldrick, 2018)'
_computing_structure_solution Sir2014
_diffrn_ambient_temperature 100(2)
_diffrn_detector_area_resol_mean 512
_diffrn_detector_type '4K CCD area detector APEX II'
_diffrn_measured_fraction_theta_full 1.000
_diffrn_measured_fraction_theta_max 0.978
_diffrn_measurement_device_type 'APEX DUO Kappa 4-axis goniometer'
_diffrn_measurement_method
;
 Fullsphere data collection, phi and omega scans
;
_diffrn_radiation_monochromator 'Quazar MX Multilayer Optics'
_diffrn_radiation_type MoK\a
_diffrn_radiation_wavelength 0.71073
_diffrn_reflns_av_R_equivalents 0.0429
_diffrn_reflns_av_unetI/netI 0.0433
_diffrn_reflns_Laue_measured_fraction_full 1.000
_diffrn_reflns_Laue_measured_fraction_max 0.978
_diffrn_reflns_limit_h_max 15
_diffrn_reflns_limit_h_min -16
_diffrn_reflns_limit_k_max 10
_diffrn_reflns_limit_k_min -11
_diffrn_reflns_limit_l_max 32
_diffrn_reflns_limit_l_min -29
_diffrn_reflns_number 21566
_diffrn_reflns_point_group_measured_fraction_full 1.000
_diffrn_reflns_point_group_measured_fraction_max 0.978
_diffrn_reflns_theta_full 25.242
_diffrn_reflns_theta_max 33.764
_diffrn_reflns_theta_min 1.886
_diffrn_source 'Microfocus source E025 IuS'
_diffrn_source_current 0.6
_diffrn_source_power 50
_diffrn_source_size '0.2 mm x 0.2 mm fine focus'
_diffrn_source_type 'Bruker APEX DUO'
_exptl_absorpt_coefficient_mu 0.215
_exptl_absorpt_correction_T_max 0.7467
_exptl_absorpt_correction_T_min 0.5759
_exptl_absorpt_correction_type multi-scan
_exptl_absorpt_process_details SADABS-2014/4
_exptl_crystal_colour colourless
_exptl_crystal_density_diffrn 1.339
_exptl_crystal_description needle
_exptl_crystal_F_000 672
_exptl_crystal_size_max 0.550
_exptl_crystal_size_mid 0.250
_exptl_crystal_size_min 0.150
_refine_diff_density_max 0.534
_refine_diff_density_min -0.491
_refine_diff_density_rms 0.068
_refine_ls_extinction_method none
_refine_ls_goodness_of_fit_ref 1.046
_refine_ls_hydrogen_treatment constr
_refine_ls_matrix_type full
_refine_ls_number_parameters 201
_refine_ls_number_reflns 6146
_refine_ls_number_restraints 0
_refine_ls_restrained_S_all 1.046
_refine_ls_R_factor_all 0.0566
_refine_ls_R_factor_gt 0.0417
_refine_ls_shift/su_max 0.001
_refine_ls_shift/su_mean 0.000
_refine_ls_structure_factor_coef Fsqd
_refine_ls_weighting_details 'w=1/[\s^2^(Fo^2^)+(0.0498P)^2^+0.5523P] where P=(Fo^2^+2Fc^2^)/3'
_refine_ls_weighting_scheme calc
_refine_ls_wR_factor_gt 0.1051
_refine_ls_wR_factor_ref 0.1135
_reflns_Friedel_coverage 0.000
_reflns_number_gt 4869
_reflns_number_total 6146
_reflns_threshold_expression 'I > 2\s(I)'
_cod_data_source_file cs9b01566_si_002.cif
_cod_data_source_block mo_M3600518_0m
_cod_original_cell_volume 1569.7(3)
_cod_database_code 4514834
_shelx_shelxl_version_number 2018/3
_shelx_space_group_comment
;
The symmetry employed for this shelxl refinement is uniquely defined
by the following loop, which should always be used as a source of
symmetry information in preference to the above space-group names.
They are only intended as comments.
;
_shelx_estimated_absorpt_t_min 0.891
_shelx_estimated_absorpt_t_max 0.968

loop_
_space_group_symop_operation_xyz
'x, y, z'
'-x+1/2, y+1/2, -z+1/2'
'-x, -y, -z'
'x-1/2, -y-1/2, z-1/2'

loop_
_atom_site_label
_atom_site_type_symbol
_atom_site_fract_x
_atom_site_fract_y
_atom_site_fract_z
_atom_site_U_iso_or_equiv
_atom_site_adp_type
_atom_site_occupancy
_atom_site_site_symmetry_order
_atom_site_calc_flag
_atom_site_refinement_flags_posn
_atom_site_refinement_flags_adp
S1 S 0.75305(3) 0.57749(4) 0.50600(2) 0.01169(7) Uani 1 1 d . .
O1 O 0.88435(8) 0.64569(12) 0.50544(4) 0.01694(17) Uani 1 1 d . .
O2 O 0.65171(8) 0.71523(11) 0.50994(4) 0.01549(17) Uani 1 1 d . .
N1 N 0.71378(10) 0.44560(12) 0.44411(4) 0.01239(17) Uani 1 1 d . .
N2 N 0.74740(9) 0.43006(13) 0.56364(4) 0.01182(17) Uani 1 1 d . .
C1 C 0.71462(13) 0.56156(16) 0.38715(6) 0.0185(2) Uani 1 1 d . .
H1A H 0.664010 0.497357 0.353305 0.028 Uiso 1 1 calc R U
H1AB H 0.804485 0.578377 0.375982 0.028 Uiso 1 1 calc R U
H1AC H 0.675928 0.685702 0.394470 0.028 Uiso 1 1 calc R U
C2 C 0.61490(11) 0.38025(17) 0.57998(6) 0.0157(2) Uani 1 1 d . .
H2A H 0.620052 0.308927 0.618911 0.024 Uiso 1 1 calc R U
H2AB H 0.572260 0.302435 0.546996 0.024 Uiso 1 1 calc R U
H2AC H 0.564407 0.496314 0.584882 0.024 Uiso 1 1 calc R U
C3 C 0.83889(11) 0.26722(14) 0.55738(5) 0.01162(19) Uani 1 1 d . .
H3 H 0.926817 0.320946 0.551037 0.014 Uiso 1 1 calc R U
C4 C 0.79590(11) 0.15195(15) 0.49975(5) 0.0130(2) Uani 1 1 d . .
H4A H 0.707987 0.099777 0.504667 0.016 Uiso 1 1 calc R U
H4AB H 0.856222 0.043862 0.496274 0.016 Uiso 1 1 calc R U
C5 C 0.79270(11) 0.26835(15) 0.43980(5) 0.01176(19) Uani 1 1 d . .
H5 H 0.883719 0.302941 0.430954 0.014 Uiso 1 1 calc R U
C6 C 0.73216(11) 0.15073(15) 0.38648(5) 0.01193(19) Uani 1 1 d . .
C7 C 0.59856(11) 0.11175(15) 0.38181(5) 0.0144(2) Uani 1 1 d . .
H7 H 0.544871 0.159275 0.412212 0.017 Uiso 1 1 calc R U
C8 C 0.54401(12) 0.00379(16) 0.33289(6) 0.0164(2) Uani 1 1 d . .
H8 H 0.453114 -0.020972 0.329843 0.020 Uiso 1 1 calc R U
C9 C 0.62185(13) -0.06825(16) 0.28833(6) 0.0176(2) Uani 1 1 d . .
H9 H 0.584173 -0.140822 0.254732 0.021 Uiso 1 1 calc R U
C10 C 0.75447(13) -0.03341(17) 0.29333(5) 0.0175(2) Uani 1 1 d . .
H10 H 0.808183 -0.084309 0.263489 0.021 Uiso 1 1 calc R U
C11 C 0.80965(12) 0.07634(16) 0.34209(5) 0.0145(2) Uani 1 1 d . .
H11 H 0.900636 0.100430 0.345005 0.017 Uiso 1 1 calc R U
C12 C 0.84943(11) 0.15613(15) 0.61759(5) 0.01242(19) Uani 1 1 d . .
C13 C 0.80992(12) -0.03229(16) 0.62049(5) 0.0155(2) Uani 1 1 d . .
H13 H 0.775367 -0.094073 0.583974 0.019 Uiso 1 1 calc R U
C14 C 0.82052(12) -0.13124(18) 0.67638(6) 0.0188(2) Uani 1 1 d . .
H14 H 0.793791 -0.259921 0.677673 0.023 Uiso 1 1 calc R U
C15 C 0.87004(13) -0.04201(19) 0.73010(6) 0.0199(2) Uani 1 1 d . .
H15 H 0.876434 -0.108852 0.768278 0.024 Uiso 1 1 calc R U
C16 C 0.91017(13) 0.14549(19) 0.72773(6) 0.0203(2) Uani 1 1 d . .
H16 H 0.944305 0.206895 0.764400 0.024 Uiso 1 1 calc R U
C17 C 0.90065(12) 0.24388(17) 0.67193(5) 0.0172(2) Uani 1 1 d . .
H17 H 0.929158 0.371754 0.670691 0.021 Uiso 1 1 calc R U

loop_
_atom_site_aniso_label
_atom_site_aniso_U_11
_atom_site_aniso_U_22
_atom_site_aniso_U_33
_atom_site_aniso_U_23
_atom_site_aniso_U_13
_atom_site_aniso_U_12
S1 0.01163(12) 0.00841(11) 0.01519(13) -0.00096(8) 0.00213(9) -0.00042(9)
O1 0.0131(4) 0.0137(4) 0.0242(4) 0.0006(3) 0.0031(3) -0.0033(3)
O2 0.0147(4) 0.0110(3) 0.0207(4) -0.0024(3) 0.0009(3) 0.0023(3)
N1 0.0167(4) 0.0090(4) 0.0115(4) 0.0006(3) 0.0020(3) 0.0008(3)
N2 0.0108(4) 0.0111(4) 0.0137(4) -0.0006(3) 0.0017(3) 0.0005(3)
C1 0.0259(6) 0.0140(5) 0.0158(5) 0.0048(4) 0.0039(4) 0.0021(4)
C2 0.0114(5) 0.0194(5) 0.0169(5) 0.0017(4) 0.0043(4) 0.0002(4)
C3 0.0121(5) 0.0104(4) 0.0124(5) -0.0009(3) 0.0014(4) 0.0007(4)
C4 0.0179(5) 0.0102(4) 0.0110(5) -0.0006(3) 0.0015(4) 0.0009(4)
C5 0.0127(5) 0.0106(4) 0.0121(5) -0.0001(3) 0.0023(4) 0.0015(4)
C6 0.0143(5) 0.0102(4) 0.0114(5) 0.0012(3) 0.0018(4) 0.0014(4)
C7 0.0145(5) 0.0130(4) 0.0158(5) 0.0006(4) 0.0028(4) 0.0016(4)
C8 0.0156(5) 0.0145(5) 0.0189(6) 0.0018(4) -0.0012(4) -0.0004(4)
C9 0.0236(6) 0.0155(5) 0.0133(5) 0.0002(4) -0.0022(4) 0.0002(4)
C10 0.0225(6) 0.0190(5) 0.0114(5) -0.0017(4) 0.0032(4) 0.0021(4)
C11 0.0155(5) 0.0164(5) 0.0119(5) 0.0002(4) 0.0029(4) 0.0010(4)
C12 0.0115(5) 0.0139(4) 0.0119(5) -0.0006(3) 0.0008(4) 0.0016(4)
C13 0.0183(5) 0.0151(5) 0.0128(5) -0.0006(4) -0.0001(4) -0.0005(4)
C14 0.0206(6) 0.0182(5) 0.0176(6) 0.0034(4) 0.0022(4) 0.0002(4)
C15 0.0212(6) 0.0271(6) 0.0115(5) 0.0030(4) 0.0022(4) 0.0049(5)
C16 0.0221(6) 0.0259(6) 0.0125(5) -0.0050(4) -0.0014(4) 0.0042(5)
C17 0.0184(5) 0.0168(5) 0.0160(5) -0.0035(4) -0.0009(4) 0.0009(4)

loop_
_atom_type_symbol
_atom_type_description
_atom_type_scat_dispersion_real
_atom_type_scat_dispersion_imag
_atom_type_scat_source
C C 0.0033 0.0016 'International Tables Vol C Tables 4.2.6.8 and 6.1.1.4'
H H 0.0000 0.0000 'International Tables Vol C Tables 4.2.6.8 and 6.1.1.4'
N N 0.0061 0.0033 'International Tables Vol C Tables 4.2.6.8 and 6.1.1.4'
O O 0.0106 0.0060 'International Tables Vol C Tables 4.2.6.8 and 6.1.1.4'
S S 0.1246 0.1234 'International Tables Vol C Tables 4.2.6.8 and 6.1.1.4'

loop_
_geom_angle_atom_site_label_1
_geom_angle_atom_site_label_2
_geom_angle_atom_site_label_3
_geom_angle
O2 S1 O1 117.59(5)
O2 S1 N2 108.81(5)
O1 S1 N2 107.75(5)
O2 S1 N1 106.95(5)
O1 S1 N1 110.95(5)
N2 S1 N1 103.93(5)
C1 N1 C5 112.01(9)
C1 N1 S1 110.33(7)
C5 N1 S1 114.61(7)
C2 N2 C3 115.90(9)
C2 N2 S1 114.78(8)
C3 N2 S1 111.36(7)
N1 C1 H1A 109.5
N1 C1 H1AB 109.5
H1A C1 H1AB 109.5
N1 C1 H1AC 109.5
H1A C1 H1AC 109.5
H1AB C1 H1AC 109.5
N2 C2 H2A 109.5
N2 C2 H2AB 109.5
H2A C2 H2AB 109.5
N2 C2 H2AC 109.5
H2A C2 H2AC 109.5
H2AB C2 H2AC 109.5
N2 C3 C12 109.02(8)
N2 C3 C4 109.52(9)
C12 C3 C4 115.16(9)
N2 C3 H3 107.6
C12 C3 H3 107.6
C4 C3 H3 107.6
C3 C4 C5 113.16(9)
C3 C4 H4A 108.9
C5 C4 H4A 108.9
C3 C4 H4AB 108.9
C5 C4 H4AB 108.9
H4A C4 H4AB 107.8
N1 C5 C6 107.94(9)
N1 C5 C4 111.96(8)
C6 C5 C4 109.47(9)
N1 C5 H5 109.1
C6 C5 H5 109.1
C4 C5 H5 109.1
C11 C6 C7 118.91(10)
C11 C6 C5 120.35(10)
C7 C6 C5 120.73(10)
C8 C7 C6 120.34(10)
C8 C7 H7 119.8
C6 C7 H7 119.8
C7 C8 C9 120.41(11)
C7 C8 H8 119.8
C9 C8 H8 119.8
C10 C9 C8 119.58(11)
C10 C9 H9 120.2
C8 C9 H9 120.2
C9 C10 C11 120.27(11)
C9 C10 H10 119.9
C11 C10 H10 119.9
C6 C11 C10 120.49(11)
C6 C11 H11 119.8
C10 C11 H11 119.8
C13 C12 C17 118.59(11)
C13 C12 C3 121.86(10)
C17 C12 C3 119.55(10)
C12 C13 C14 120.78(11)
C12 C13 H13 119.6
C14 C13 H13 119.6
C15 C14 C13 120.11(12)
C15 C14 H14 119.9
C13 C14 H14 119.9
C14 C15 C16 119.62(11)
C14 C15 H15 120.2
C16 C15 H15 120.2
C15 C16 C17 120.32(11)
C15 C16 H16 119.8
C17 C16 H16 119.8
C16 C17 C12 120.57(11)
C16 C17 H17 119.7
C12 C17 H17 119.7

loop_
_geom_bond_atom_site_label_1
_geom_bond_atom_site_label_2
_geom_bond_distance
S1 O2 1.4331(8)
S1 O1 1.4362(9)
S1 N2 1.6290(10)
S1 N1 1.6582(10)
N1 C1 1.4805(14)
N1 C5 1.4983(14)
N2 C2 1.4759(14)
N2 C3 1.4983(14)
C1 H1A 0.9800
C1 H1AB 0.9800
C1 H1AC 0.9800
C2 H2A 0.9800
C2 H2AB 0.9800
C2 H2AC 0.9800
C3 C12 1.5186(15)
C3 C4 1.5289(15)
C3 H3 1.0000
C4 C5 1.5344(15)
C4 H4A 0.9900
C4 H4AB 0.9900
C5 C6 1.5197(16)
C5 H5 1.0000
C6 C11 1.3943(15)
C6 C7 1.3998(16)
C7 C8 1.3909(17)
C7 H7 0.9500
C8 C9 1.3929(17)
C8 H8 0.9500
C9 C10 1.3845(18)
C9 H9 0.9500
C10 C11 1.3976(17)
C10 H10 0.9500
C11 H11 0.9500
C12 C13 1.3934(16)
C12 C17 1.3995(16)
C13 C14 1.3946(16)
C13 H13 0.9500
C14 C15 1.3879(18)
C14 H14 0.9500
C15 C16 1.3884(19)
C15 H15 0.9500
C16 C17 1.3910(17)
C16 H16 0.9500
C17 H17 0.9500

loop_
_geom_torsion_atom_site_label_1
_geom_torsion_atom_site_label_2
_geom_torsion_atom_site_label_3
_geom_torsion_atom_site_label_4
_geom_torsion
O2 S1 N1 C1 64.95(9)
O1 S1 N1 C1 -64.48(9)
N2 S1 N1 C1 179.96(8)
O2 S1 N1 C5 -167.51(7)
O1 S1 N1 C5 63.05(9)
N2 S1 N1 C5 -52.50(8)
O2 S1 N2 C2 38.02(9)
O1 S1 N2 C2 166.53(8)
N1 S1 N2 C2 -75.67(9)
O2 S1 N2 C3 172.21(7)
O1 S1 N2 C3 -59.28(8)
N1 S1 N2 C3 58.51(8)
C2 N2 C3 C12 -57.30(12)
S1 N2 C3 C12 169.07(7)
C2 N2 C3 C4 69.52(11)
S1 N2 C3 C4 -64.12(10)
N2 C3 C4 C5 59.34(12)
C12 C3 C4 C5 -177.39(9)
C1 N1 C5 C6 -61.56(11)
S1 N1 C5 C6 171.76(7)
C1 N1 C5 C4 177.89(9)
S1 N1 C5 C4 51.21(11)
C3 C4 C5 N1 -52.86(12)
C3 C4 C5 C6 -172.51(9)
N1 C5 C6 C11 131.21(10)
C4 C5 C6 C11 -106.70(11)
N1 C5 C6 C7 -50.20(13)
C4 C5 C6 C7 71.90(12)
C11 C6 C7 C8 -1.32(16)
C5 C6 C7 C8 -179.93(10)
C6 C7 C8 C9 0.61(17)
C7 C8 C9 C10 0.66(17)
C8 C9 C10 C11 -1.21(18)
C7 C6 C11 C10 0.77(16)
C5 C6 C11 C10 179.39(10)
C9 C10 C11 C6 0.50(18)
N2 C3 C12 C13 117.32(11)
C4 C3 C12 C13 -6.21(15)
N2 C3 C12 C17 -62.96(13)
C4 C3 C12 C17 173.52(10)
C17 C12 C13 C14 0.32(17)
C3 C12 C13 C14 -179.95(10)
C12 C13 C14 C15 0.44(18)
C13 C14 C15 C16 -0.67(19)
C14 C15 C16 C17 0.15(19)
C15 C16 C17 C12 0.62(19)
C13 C12 C17 C16 -0.85(17)
C3 C12 C17 C16 179.42(10)
